data_4340642
loop_
_publ_author_name
'Sciortino, Natasha F.'
'Neville, Suzanne M.'
'L\'etard, Jean-Fran\,cois'
'Moubaraki, Boujemaa'
'Murray, Keith S.'
'Kepert, Cameron J.'

_publ_section_title
;
 Thermal- and Light-Induced Spin-Crossover Bistability in a Disrupted
 Hofmann-Type 3D Framework.
;
_journal_issue 15
_journal_name_full 'Inorganic chemistry'
_journal_page_first 7886
_journal_paper_doi 10.1021/ic500323r
_journal_volume 53
_journal_year 2014
_chemical_formula_moiety 'C28 H20 Fe2 N12 O2 Pt2 Se2, 3(C2 H6 O)'
_chemical_formula_sum 'C34 H38 Fe2 N12 O5 Pt2 Se2'
_chemical_formula_weight 1354.54
_chemical_name_systematic ?
_space_group_crystal_system triclinic
_space_group_IT_number 2
_space_group_name_Hall '-P 1'
_space_group_name_H-M_alt 'P -1'
_symmetry_space_group_name_Hall '-P 1'
_symmetry_space_group_name_H-M 'P -1'
_atom_sites_solution_hydrogens geom
_atom_sites_solution_primary direct
_atom_sites_solution_secondary difmap
_audit_creation_date '9 November 2005'
_audit_creation_method SHELXL-97
_cell_angle_alpha 85.062(5)
_cell_angle_beta 78.378(5)
_cell_angle_gamma 69.983(5)
_cell_formula_units_Z 2
_cell_length_a 10.9555(11)
_cell_length_b 14.7173(14)
_cell_length_c 14.4397(15)
_cell_measurement_reflns_used 7166
_cell_measurement_temperature 90(2)
_cell_measurement_theta_max 28.4925
_cell_measurement_theta_min 2.881
_cell_volume 2142.3(4)
_computing_cell_refinement 'SAINT Ver. 7.60A  (Bruker-AXS, 2009)'
_computing_data_collection 'APEX2 Ver. 2009.3-0 (Bruker-AXS, 2009)'
_computing_data_reduction 'SAINT Ver. 7.60A'
_computing_structure_refinement 'SHELXL-2013 (Sheldrick, 2013)'
_computing_structure_solution 'SHELXS-97 (Sheldrick, 1990)'
_diffrn_ambient_temperature 90(2)
_diffrn_measured_fraction_theta_full 0.998
_diffrn_measured_fraction_theta_max 0.996
_diffrn_measurement_device_type 'Bruker-Nonius FR591 Kappa APEX II'
_diffrn_measurement_method 'scans in phi and omega'
_diffrn_radiation_monochromator graphite
_diffrn_radiation_source 'fine-focus rotating anode'
_diffrn_radiation_type MoK\a
_diffrn_radiation_wavelength 0.71073
_diffrn_reflns_av_R_equivalents 0.0500
_diffrn_reflns_av_unetI/netI 0.0512
_diffrn_reflns_Laue_measured_fraction_full 0.998
_diffrn_reflns_Laue_measured_fraction_max 0.996
_diffrn_reflns_limit_h_max 14
_diffrn_reflns_limit_h_min -14
_diffrn_reflns_limit_k_max 19
_diffrn_reflns_limit_k_min -19
_diffrn_reflns_limit_l_max 19
_diffrn_reflns_limit_l_min -19
_diffrn_reflns_number 82935
_diffrn_reflns_point_group_measured_fraction_full 0.998
_diffrn_reflns_point_group_measured_fraction_max 0.996
_diffrn_reflns_theta_full 25.242
_diffrn_reflns_theta_max 28.282
_diffrn_reflns_theta_min 3.197
_exptl_absorpt_coefficient_mu 8.926
_exptl_absorpt_correction_T_max 1.00
_exptl_absorpt_correction_T_min 0.790619
_exptl_absorpt_correction_type empirical
_exptl_absorpt_process_details 'SADABS (Bruker-AXS, 2008)'
_exptl_crystal_colour purple
_exptl_crystal_density_diffrn 2.094
_exptl_crystal_description needle
_exptl_crystal_F_000 1276
_exptl_crystal_size_max 0.300
_exptl_crystal_size_mid 0.150
_exptl_crystal_size_min 0.100
_refine_diff_density_max 2.244
_refine_diff_density_min -3.296
_refine_diff_density_rms 0.241
_refine_ls_extinction_method none
_refine_ls_goodness_of_fit_ref 1.063
_refine_ls_hydrogen_treatment constr
_refine_ls_matrix_type full
_refine_ls_number_parameters 465
_refine_ls_number_reflns 10613
_refine_ls_number_restraints 13
_refine_ls_restrained_S_all 1.069
_refine_ls_R_factor_all 0.0686
_refine_ls_R_factor_gt 0.0362
_refine_ls_shift/su_max 0.000
_refine_ls_shift/su_mean 0.000
_refine_ls_structure_factor_coef Fsqd
_refine_ls_weighting_details 'w=1/[\s^2^(Fo^2^)+(0.0275P)^2^+24.5425P] where P=(Fo^2^+2Fc^2^)/3'
_refine_ls_weighting_scheme calc
_refine_ls_wR_factor_gt 0.0789
_refine_ls_wR_factor_ref 0.0928
_reflns_Friedel_coverage 0.000
_reflns_number_gt 7662
_reflns_number_total 10613
_reflns_threshold_expression 'I > 2\s(I)'
_cod_data_source_file ic500323r_si_002.cif
_cod_data_source_block global
_cod_database_code 4340642
_shelx_space_group_comment
;
The symmetry employed for this shelxl refinement is uniquely defined
by the following loop, which should always be used as a source of
symmetry information in preference to the above space-group names.
They are only intended as comments.
;
_shelx_estimated_absorpt_t_min 0.175
_shelx_estimated_absorpt_t_max 0.469

loop_
_space_group_symop_operation_xyz
'x, y, z'
'-x, -y, -z'

loop_
_atom_site_label
_atom_site_type_symbol
_atom_site_fract_x
_atom_site_fract_y
_atom_site_fract_z
_atom_site_U_iso_or_equiv
_atom_site_adp_type
_atom_site_occupancy
_atom_site_site_symmetry_order
_atom_site_calc_flag
_atom_site_refinement_flags_posn
_atom_site_refinement_flags_adp
Pt1 Pt 0.26684(3) 0.74616(2) 0.50737(2) 0.01000(7) Uani 1 1 d . .
Pt2 Pt 0.33494(3) 0.74723(2) 0.00326(2) 0.01114(7) Uani 1 1 d . .
Se1 Se 1.07710(7) 0.63278(5) 0.10032(5) 0.01578(15) Uani 1 1 d . .
Se2 Se -0.01123(8) 0.37798(6) 0.38748(5) 0.01963(16) Uani 1 1 d . .
Fe1 Fe 0.53309(10) 0.50532(7) 0.25057(7) 0.00932(18) Uani 1 1 d . .
Fe2 Fe 0.10906(11) 1.01654(7) 0.24906(7) 0.0146(2) Uani 1 1 d . .
O13 O 0.2570(7) 1.0729(5) 0.2700(5) 0.0409(17) Uani 1 1 d . .
O14 O -0.0323(5) 0.9613(4) 0.2176(4) 0.0199(11) Uani 1 1 d . .
N1 N 0.6907(6) 0.5479(4) 0.2049(4) 0.0111(11) Uani 1 1 d . .
N2 N 0.9429(6) 0.8703(4) -0.1355(4) 0.0165(13) Uani 1 1 d . .
N3 N 0.3750(6) 0.4632(4) 0.2942(4) 0.0125(12) Uani 1 1 d . .
N4 N 0.0839(8) 0.1639(6) 0.6437(6) 0.0357(19) Uani 1 1 d . .
N5 N 0.4598(6) 0.6017(4) 0.3500(4) 0.0124(12) Uani 1 1 d . .
N6 N 0.3726(6) 0.5894(4) 0.6618(4) 0.0132(12) Uani 1 1 d . .
N7 N 0.0464(6) 0.8860(4) 0.6530(4) 0.0191(13) Uani 1 1 d . .
N8 N 0.1695(7) 0.9089(4) 0.3566(4) 0.0177(13) Uani 1 1 d . .
N9 N 0.2495(6) 0.9167(4) 0.1456(4) 0.0181(13) Uani 1 1 d . .
N10 N 0.2506(9) 0.9064(6) -0.1538(6) 0.039(2) Uani 1 1 d . .
N11 N 0.4050(6) 0.5897(4) -0.1514(4) 0.0130(12) Uani 1 1 d . .
N12 N 0.4410(6) 0.5988(4) 0.1625(4) 0.0118(12) Uani 1 1 d . .
C1 C 0.7340(7) 0.5611(5) 0.1121(5) 0.0143(14) Uani 1 1 d . .
H1 H 0.6857 0.5519 0.0681 0.017 Uiso 1 1 calc R U
C2 C 0.8451(7) 0.5875(5) 0.0772(5) 0.0153(14) Uani 1 1 d . .
H2 H 0.8717 0.5951 0.0110 0.018 Uiso 1 1 calc R U
C3 C 0.9172(7) 0.6029(5) 0.1400(5) 0.0144(14) Uani 1 1 d . .
C4 C 0.8724(7) 0.5897(5) 0.2370(5) 0.0157(14) Uani 1 1 d . .
H4 H 0.9185 0.5992 0.2824 0.019 Uiso 1 1 calc R U
C5 C 0.7608(7) 0.5629(5) 0.2663(5) 0.0142(14) Uani 1 1 d . .
H5 H 0.7321 0.5546 0.3321 0.017 Uiso 1 1 calc R U
C6 C 1.0203(7) 0.7279(5) 0.0030(5) 0.0151(14) Uani 1 1 d . .
C7 C 0.9634(8) 0.8259(5) 0.0275(5) 0.0186(15) Uani 1 1 d . .
H7 H 0.9505 0.8454 0.0908 0.022 Uiso 1 1 calc R U
C8 C 0.9267(8) 0.8932(5) -0.0446(5) 0.0191(16) Uani 1 1 d . .
H8 H 0.8878 0.9595 -0.0285 0.023 Uiso 1 1 calc R U
C9 C 0.9996(8) 0.7763(5) -0.1566(5) 0.0188(15) Uani 1 1 d . .
H9 H 1.0131 0.7586 -0.2206 0.023 Uiso 1 1 calc R U
C10 C 1.0396(8) 0.7034(5) -0.0904(5) 0.0179(15) Uani 1 1 d . .
H10 H 1.0795 0.6378 -0.1090 0.022 Uiso 1 1 calc R U
C11 C 0.3335(7) 0.4426(5) 0.3860(5) 0.0143(14) Uani 1 1 d . .
H11 H 0.3833 0.4471 0.4311 0.017 Uiso 1 1 calc R U
C12 C 0.2239(7) 0.4155(5) 0.4176(5) 0.0168(15) Uani 1 1 d . .
H12 H 0.1994 0.4016 0.4828 0.020 Uiso 1 1 calc R U
C13 C 0.1491(7) 0.4088(5) 0.3530(5) 0.0137(14) Uani 1 1 d . .
C14 C 0.1921(7) 0.4267(5) 0.2576(5) 0.0152(14) Uani 1 1 d . .
H14 H 0.1455 0.4201 0.2112 0.018 Uiso 1 1 calc R U
C15 C 0.3030(7) 0.4540(5) 0.2314(5) 0.0157(15) Uani 1 1 d . .
H15 H 0.3302 0.4670 0.1664 0.019 Uiso 1 1 calc R U
C16 C 0.0342(8) 0.2931(6) 0.4939(6) 0.0234(17) Uani 1 1 d . .
C17 C -0.0385(10) 0.3191(6) 0.5832(6) 0.0272(19) Uani 1 1 d . .
H17 H -0.1053 0.3805 0.5945 0.033 Uiso 1 1 calc R U
C18 C -0.0091(11) 0.2509(7) 0.6560(6) 0.037(2) Uani 1 1 d . .
H18 H -0.0581 0.2675 0.7180 0.044 Uiso 1 1 calc R U
C19 C 0.1521(10) 0.1392(8) 0.5567(8) 0.045(3) Uani 1 1 d . .
H19 H 0.2186 0.0775 0.5477 0.054 Uiso 1 1 calc R U
C20 C 0.1287(9) 0.2016(7) 0.4779(7) 0.036(2) Uani 1 1 d . .
H20 H 0.1756 0.1820 0.4161 0.043 Uiso 1 1 calc R U
C21 C 0.3941(7) 0.6569(5) 0.4076(5) 0.0140(14) Uani 1 1 d . .
C22 C 0.3287(7) 0.6468(5) 0.6072(5) 0.0125(14) Uani 1 1 d . .
C23 C 0.1300(7) 0.8350(5) 0.6021(5) 0.0153(14) Uani 1 1 d . U
C24 C 0.2072(7) 0.8485(5) 0.4094(5) 0.0135(14) Uani 1 1 d . .
C25 C 0.2854(7) 0.8533(5) 0.0949(5) 0.0162(14) Uani 1 1 d . .
C26 C 0.2804(9) 0.8474(5) -0.0969(6) 0.0233(18) Uani 1 1 d . .
C27 C 0.3794(7) 0.6451(5) -0.0923(5) 0.0136(14) Uani 1 1 d . .
C28 C 0.3976(7) 0.6518(5) 0.1043(5) 0.0114(13) Uani 1 1 d . .
O42 O 0.4679(11) 0.9460(9) 0.3363(8) 0.098(4) Uiso 1 1 d D .
H42 H 0.4225 0.9831 0.2991 0.148 Uiso 1 1 calc R U
C41 C 0.5348(18) 0.8468(13) 0.2938(12) 0.100 Uiso 1 1 d D U
H41A H 0.5881 0.8033 0.3379 0.120 Uiso 1 1 calc R U
H41B H 0.4667 0.8198 0.2851 0.120 Uiso 1 1 calc R U
C40 C 0.6196(17) 0.8505(13) 0.2034(11) 0.100 Uiso 1 1 d D U
H40A H 0.5660 0.8895 0.1581 0.150 Uiso 1 1 calc R U
H40B H 0.6654 0.7848 0.1796 0.150 Uiso 1 1 calc R U
H40C H 0.6848 0.8798 0.2113 0.150 Uiso 1 1 calc R U
O60 O 0.3352(14) 1.2072(10) 0.1672(9) 0.129(5) Uiso 1 1 d D .
H60 H 0.2888 1.1737 0.1934 0.194 Uiso 1 1 calc R U
C52 C 0.6108(17) 1.0628(11) 0.3470(11) 0.100 Uiso 1 1 d D U
H52A H 0.7022 1.0626 0.3316 0.150 Uiso 1 1 calc R U
H52B H 0.5888 1.0405 0.2925 0.150 Uiso 1 1 calc R U
H52C H 0.6014 1.0194 0.4014 0.150 Uiso 1 1 calc R U
C51 C 0.5169(18) 1.1660(12) 0.3713(11) 0.100 Uiso 1 1 d D U
H51A H 0.5627 1.2141 0.3532 0.120 Uiso 1 1 calc R U
H51B H 0.4393 1.1834 0.3399 0.120 Uiso 1 1 calc R U
C61 C 0.3576(19) 1.1983(13) 0.0648(11) 0.100 Uiso 1 1 d D U
H61A H 0.4117 1.2376 0.0328 0.120 Uiso 1 1 calc R U
H61B H 0.2725 1.2202 0.0421 0.120 Uiso 1 1 calc R U
C62 C 0.4293(18) 1.0928(12) 0.0453(12) 0.100 Uiso 1 1 d D U
H62A H 0.5247 1.0809 0.0304 0.150 Uiso 1 1 calc R U
H62B H 0.4010 1.0745 -0.0084 0.150 Uiso 1 1 calc R U
H62C H 0.4088 1.0542 0.1013 0.150 Uiso 1 1 calc R U
O50 O 0.4786(11) 1.1591(8) 0.4734(8) 0.100 Uiso 1 1 d D U
H50 H 0.4500 1.1126 0.4874 0.150 Uiso 1 1 calc R U

loop_
_atom_site_aniso_label
_atom_site_aniso_U_11
_atom_site_aniso_U_22
_atom_site_aniso_U_33
_atom_site_aniso_U_23
_atom_site_aniso_U_13
_atom_site_aniso_U_12
Pt1 0.01192(13) 0.00676(12) 0.00750(13) -0.00056(9) -0.00313(10) 0.00260(10)
Pt2 0.01337(14) 0.00655(12) 0.00977(13) -0.00040(9) -0.00488(10) 0.00301(11)
Se1 0.0149(3) 0.0164(3) 0.0153(3) 0.0062(3) -0.0053(3) -0.0043(3)
Se2 0.0168(4) 0.0252(4) 0.0184(4) 0.0090(3) -0.0068(3) -0.0090(3)
Fe1 0.0110(4) 0.0070(4) 0.0071(4) 0.0008(3) -0.0027(3) 0.0009(4)
Fe2 0.0198(5) 0.0082(5) 0.0098(5) -0.0002(4) -0.0021(4) 0.0027(4)
O13 0.038(4) 0.028(3) 0.061(5) -0.012(3) -0.024(3) -0.005(3)
O14 0.023(3) 0.013(3) 0.020(3) 0.003(2) -0.004(2) -0.002(2)
N1 0.015(3) 0.006(3) 0.010(3) 0.000(2) -0.003(2) -0.001(2)
N2 0.025(3) 0.006(3) 0.012(3) 0.003(2) -0.003(3) 0.002(3)
N3 0.011(3) 0.013(3) 0.012(3) -0.001(2) -0.002(2) -0.001(2)
N4 0.041(5) 0.034(4) 0.042(5) 0.024(4) -0.025(4) -0.022(4)
N5 0.012(3) 0.007(3) 0.014(3) 0.001(2) -0.003(2) 0.001(2)
N6 0.015(3) 0.010(3) 0.015(3) 0.000(2) -0.003(2) -0.003(2)
N7 0.020(3) 0.010(3) 0.018(3) 0.002(2) -0.004(3) 0.006(3)
N8 0.025(3) 0.012(3) 0.009(3) 0.001(2) -0.005(3) 0.002(3)
N9 0.024(3) 0.012(3) 0.012(3) 0.000(2) -0.003(3) 0.001(3)
N10 0.053(5) 0.025(4) 0.043(5) 0.015(4) -0.030(4) -0.010(4)
N11 0.011(3) 0.013(3) 0.015(3) 0.002(2) -0.004(2) -0.002(2)
N12 0.011(3) 0.011(3) 0.010(3) -0.006(2) -0.001(2) 0.001(2)
C1 0.017(4) 0.011(3) 0.014(3) 0.003(3) -0.006(3) -0.001(3)
C2 0.018(4) 0.014(3) 0.012(3) 0.001(3) -0.004(3) -0.003(3)
C3 0.014(4) 0.020(4) 0.010(3) 0.007(3) -0.005(3) -0.007(3)
C4 0.018(4) 0.013(3) 0.013(3) 0.003(3) -0.008(3) 0.000(3)
C5 0.018(4) 0.012(3) 0.012(3) 0.001(3) -0.007(3) -0.003(3)
C6 0.017(4) 0.015(3) 0.011(3) 0.009(3) -0.003(3) -0.003(3)
C7 0.025(4) 0.014(3) 0.012(3) 0.000(3) -0.001(3) -0.003(3)
C8 0.026(4) 0.010(3) 0.016(4) -0.001(3) -0.002(3) 0.000(3)
C9 0.024(4) 0.016(4) 0.014(4) 0.002(3) -0.007(3) -0.003(3)
C10 0.024(4) 0.006(3) 0.020(4) 0.002(3) -0.003(3) -0.001(3)
C11 0.014(3) 0.015(3) 0.011(3) -0.001(3) -0.004(3) -0.001(3)
C12 0.016(4) 0.023(4) 0.009(3) 0.003(3) -0.001(3) -0.006(3)
C13 0.007(3) 0.015(3) 0.019(4) 0.002(3) -0.003(3) -0.004(3)
C14 0.017(4) 0.014(3) 0.014(3) 0.002(3) -0.007(3) -0.002(3)
C15 0.013(3) 0.018(4) 0.012(3) 0.002(3) -0.004(3) 0.002(3)
C16 0.022(4) 0.032(5) 0.023(4) 0.011(3) -0.014(3) -0.014(4)
C17 0.048(6) 0.018(4) 0.023(4) 0.002(3) -0.017(4) -0.015(4)
C18 0.068(7) 0.036(5) 0.019(4) 0.006(4) -0.011(4) -0.031(5)
C19 0.035(6) 0.040(6) 0.053(7) 0.027(5) -0.016(5) -0.006(5)
C20 0.029(5) 0.038(5) 0.030(5) 0.014(4) 0.001(4) -0.004(4)
C21 0.018(4) 0.016(3) 0.010(3) 0.004(3) -0.008(3) -0.005(3)
C22 0.011(3) 0.014(3) 0.012(3) 0.001(3) -0.002(3) -0.004(3)
C23 0.0155(16) 0.0150(16) 0.0145(16) 0.0008(9) -0.0033(10) -0.0040(10)
C24 0.016(4) 0.008(3) 0.012(3) -0.004(3) -0.001(3) 0.002(3)
C25 0.017(4) 0.014(3) 0.014(3) 0.000(3) -0.002(3) -0.002(3)
C26 0.031(5) 0.012(4) 0.022(4) 0.000(3) -0.014(4) 0.004(3)
C27 0.015(3) 0.010(3) 0.014(3) 0.003(3) -0.008(3) 0.000(3)
C28 0.012(3) 0.012(3) 0.009(3) -0.005(3) -0.001(3) -0.002(3)

loop_
_atom_type_symbol
_atom_type_description
_atom_type_scat_dispersion_real
_atom_type_scat_dispersion_imag
_atom_type_scat_source
C C 0.0033 0.0016 'International Tables Vol C Tables 4.2.6.8 and 6.1.1.4'
H H 0.0000 0.0000 'International Tables Vol C Tables 4.2.6.8 and 6.1.1.4'
N N 0.0061 0.0033 'International Tables Vol C Tables 4.2.6.8 and 6.1.1.4'
O O 0.0106 0.0060 'International Tables Vol C Tables 4.2.6.8 and 6.1.1.4'
Fe Fe 0.3463 0.8444 'International Tables Vol C Tables 4.2.6.8 and 6.1.1.4'
Se Se -0.0929 2.2259 'International Tables Vol C Tables 4.2.6.8 and 6.1.1.4'
Pt Pt -1.7033 8.3905 'International Tables Vol C Tables 4.2.6.8 and 6.1.1.4'

loop_
_geom_angle_atom_site_label_1
_geom_angle_atom_site_label_2
_geom_angle_atom_site_label_3
_geom_angle
_geom_angle_site_symmetry_1
_geom_angle_site_symmetry_3
C23 Pt1 C21 176.0(3) . .
C23 Pt1 C24 86.9(3) . .
C21 Pt1 C24 91.0(3) . .
C23 Pt1 C22 92.3(3) . .
C21 Pt1 C22 89.8(3) . .
C24 Pt1 C22 178.1(3) . .
C28 Pt2 C25 89.2(3) . .
C28 Pt2 C27 93.2(3) . .
C25 Pt2 C27 177.4(3) . .
C28 Pt2 C26 176.2(3) . .
C25 Pt2 C26 88.7(3) . .
C27 Pt2 C26 88.9(3) . .
C3 Se1 C6 98.2(3) . .
C13 Se2 C16 98.1(3) . .
N11 Fe1 N12 88.2(2) 2_665 .
N11 Fe1 N5 176.5(3) 2_665 .
N12 Fe1 N5 90.0(2) . .
N11 Fe1 N6 91.3(2) 2_665 2_666
N12 Fe1 N6 179.4(3) . 2_666
N5 Fe1 N6 90.4(2) . 2_666
N11 Fe1 N3 89.1(2) 2_665 .
N12 Fe1 N3 90.7(2) . .
N5 Fe1 N3 87.9(2) . .
N6 Fe1 N3 89.6(2) 2_666 .
N11 Fe1 N1 90.4(2) 2_665 .
N12 Fe1 N1 88.5(2) . .
N5 Fe1 N1 92.6(2) . .
N6 Fe1 N1 91.1(2) 2_666 .
N3 Fe1 N1 179.1(2) . .
O14 Fe2 O13 175.8(3) . .
O14 Fe2 N8 94.8(2) . .
O13 Fe2 N8 88.1(3) . .
O14 Fe2 N9 85.9(2) . .
O13 Fe2 N9 91.2(3) . .
N8 Fe2 N9 88.2(2) . .
O14 Fe2 N7 88.7(2) . 2_576
O13 Fe2 N7 94.2(3) . 2_576
N8 Fe2 N7 93.7(2) . 2_576
N9 Fe2 N7 174.4(3) . 2_576
O14 Fe2 N2 88.0(2) . 2_675
O13 Fe2 N2 89.0(3) . 2_675
N8 Fe2 N2 176.8(3) . 2_675
N9 Fe2 N2 90.6(2) . 2_675
N7 Fe2 N2 87.8(2) 2_576 2_675
C1 N1 C5 116.8(6) . .
C1 N1 Fe1 121.9(5) . .
C5 N1 Fe1 121.3(5) . .
C9 N2 C8 116.7(6) . .
C9 N2 Fe2 121.0(5) . 2_675
C8 N2 Fe2 122.2(5) . 2_675
C11 N3 C15 116.4(6) . .
C11 N3 Fe1 123.0(5) . .
C15 N3 Fe1 120.6(5) . .
C18 N4 C19 118.6(8) . .
C21 N5 Fe1 167.1(6) . .
C22 N6 Fe1 173.3(6) . 2_666
C23 N7 Fe2 178.7(6) . 2_576
C24 N8 Fe2 175.9(6) . .
C25 N9 Fe2 155.4(6) . .
C27 N11 Fe1 174.2(6) . 2_665
C28 N12 Fe1 173.5(6) . .
N1 C1 C2 123.9(7) . .
N1 C1 H1 118.1 . .
C2 C1 H1 118.1 . .
C1 C2 C3 119.5(7) . .
C1 C2 H2 120.3 . .
C3 C2 H2 120.3 . .
C2 C3 C4 117.1(7) . .
C2 C3 Se1 123.4(5) . .
C4 C3 Se1 119.4(5) . .
C5 C4 C3 120.0(7) . .
C5 C4 H4 120.0 . .
C3 C4 H4 120.0 . .
N1 C5 C4 122.8(7) . .
N1 C5 H5 118.6 . .
C4 C5 H5 118.6 . .
C10 C6 C7 119.0(6) . .
C10 C6 Se1 122.2(5) . .
C7 C6 Se1 118.7(5) . .
C8 C7 C6 117.5(7) . .
C8 C7 H7 121.3 . .
C6 C7 H7 121.3 . .
N2 C8 C7 124.2(7) . .
N2 C8 H8 117.9 . .
C7 C8 H8 117.9 . .
N2 C9 C10 123.8(7) . .
N2 C9 H9 118.1 . .
C10 C9 H9 118.1 . .
C6 C10 C9 118.8(7) . .
C6 C10 H10 120.6 . .
C9 C10 H10 120.6 . .
N3 C11 C12 123.9(6) . .
N3 C11 H11 118.0 . .
C12 C11 H11 118.0 . .
C11 C12 C13 119.1(7) . .
C11 C12 H12 120.5 . .
C13 C12 H12 120.5 . .
C12 C13 C14 118.1(6) . .
C12 C13 Se2 123.8(5) . .
C14 C13 Se2 118.1(5) . .
C15 C14 C13 119.3(6) . .
C15 C14 H14 120.3 . .
C13 C14 H14 120.3 . .
N3 C15 C14 123.1(7) . .
N3 C15 H15 118.4 . .
C14 C15 H15 118.4 . .
C17 C16 C20 120.9(8) . .
C17 C16 Se2 119.4(6) . .
C20 C16 Se2 119.3(7) . .
C16 C17 C18 116.8(8) . .
C16 C17 H17 121.6 . .
C18 C17 H17 121.6 . .
N4 C18 C17 123.9(9) . .
N4 C18 H18 118.1 . .
C17 C18 H18 118.1 . .
N4 C19 C20 122.2(10) . .
N4 C19 H19 118.9 . .
C20 C19 H19 118.9 . .
C16 C20 C19 117.5(9) . .
C16 C20 H20 121.2 . .
C19 C20 H20 121.2 . .
N5 C21 Pt1 174.3(6) . .
N6 C22 Pt1 175.5(6) . .
N7 C23 Pt1 175.8(6) . .
N8 C24 Pt1 177.2(6) . .
N9 C25 Pt2 175.7(7) . .
N10 C26 Pt2 178.3(8) . .
N11 C27 Pt2 176.3(6) . .
N12 C28 Pt2 175.4(6) . .
C41 O42 H42 109.5 . .
C40 C41 O42 111.5(13) . .
C40 C41 H41A 109.3 . .
O42 C41 H41A 109.3 . .
C40 C41 H41B 109.3 . .
O42 C41 H41B 109.3 . .
H41A C41 H41B 108.0 . .
C41 C40 H40A 109.5 . .
C41 C40 H40B 109.5 . .
H40A C40 H40B 109.5 . .
C41 C40 H40C 109.5 . .
H40A C40 H40C 109.5 . .
H40B C40 H40C 109.5 . .
C61 O60 H60 109.5 . .
C51 C52 H52A 109.5 . .
C51 C52 H52B 109.5 . .
H52A C52 H52B 109.5 . .
C51 C52 H52C 109.5 . .
H52A C52 H52C 109.5 . .
H52B C52 H52C 109.5 . .
O50 C51 C52 102.1(11) . .
O50 C51 H51A 111.4 . .
C52 C51 H51A 111.4 . .
O50 C51 H51B 111.4 . .
C52 C51 H51B 111.4 . .
H51A C51 H51B 109.2 . .
O60 C61 C62 105.9(13) . .
O60 C61 H61A 110.5 . .
C62 C61 H61A 110.5 . .
O60 C61 H61B 110.5 . .
C62 C61 H61B 110.5 . .
H61A C61 H61B 108.7 . .
C61 C62 H62A 109.5 . .
C61 C62 H62B 109.5 . .
H62A C62 H62B 109.5 . .
C61 C62 H62C 109.5 . .
H62A C62 H62C 109.5 . .
H62B C62 H62C 109.5 . .
C51 O50 H50 109.5 . .

loop_
_geom_bond_atom_site_label_1
_geom_bond_atom_site_label_2
_geom_bond_distance
_geom_bond_site_symmetry_2
Pt1 C23 1.992(7) .
Pt1 C21 2.002(7) .
Pt1 C24 2.006(7) .
Pt1 C22 2.007(7) .
Pt2 C28 1.990(7) .
Pt2 C25 1.993(7) .
Pt2 C27 1.997(7) .
Pt2 C26 2.000(8) .
Se1 C3 1.916(7) .
Se1 C6 1.934(7) .
Se2 C13 1.922(7) .
Se2 C16 1.930(8) .
Fe1 N11 1.942(6) 2_665
Fe1 N12 1.948(6) .
Fe1 N5 1.956(6) .
Fe1 N6 1.961(6) 2_666
Fe1 N3 2.003(6) .
Fe1 N1 2.005(6) .
Fe2 O14 2.115(6) .
Fe2 O13 2.138(6) .
Fe2 N8 2.152(6) .
Fe2 N9 2.160(6) .
Fe2 N7 2.160(6) 2_576
Fe2 N2 2.245(6) 2_675
N1 C1 1.349(9) .
N1 C5 1.360(8) .
N2 C9 1.343(9) .
N2 C8 1.345(9) .
N2 Fe2 2.245(6) 2_675
N3 C11 1.356(9) .
N3 C15 1.357(9) .
N4 C18 1.335(13) .
N4 C19 1.336(14) .
N5 C21 1.160(9) .
N6 C22 1.153(9) .
N6 Fe1 1.961(6) 2_666
N7 C23 1.139(9) .
N7 Fe2 2.159(6) 2_576
N8 C24 1.142(9) .
N9 C25 1.144(9) .
N10 C26 1.152(10) .
N11 C27 1.156(9) .
N11 Fe1 1.942(6) 2_665
N12 C28 1.156(9) .
C1 C2 1.389(10) .
C1 H1 0.9500 .
C2 C3 1.394(9) .
C2 H2 0.9500 .
C3 C4 1.408(10) .
C4 C5 1.387(10) .
C4 H4 0.9500 .
C5 H5 0.9500 .
C6 C10 1.383(10) .
C6 C7 1.405(10) .
C7 C8 1.396(10) .
C7 H7 0.9500 .
C8 H8 0.9500 .
C9 C10 1.388(10) .
C9 H9 0.9500 .
C10 H10 0.9500 .
C11 C12 1.372(10) .
C11 H11 0.9500 .
C12 C13 1.389(10) .
C12 H12 0.9500 .
C13 C14 1.396(10) .
C14 C15 1.379(10) .
C14 H14 0.9500 .
C15 H15 0.9500 .
C16 C17 1.380(12) .
C16 C20 1.393(13) .
C17 C18 1.397(11) .
C17 H17 0.9500 .
C18 H18 0.9500 .
C19 C20 1.407(12) .
C19 H19 0.9500 .
C20 H20 0.9500 .
O42 C41 1.512(19) .
O42 H42 0.8400 .
C41 C40 1.451(15) .
C41 H41A 0.9900 .
C41 H41B 0.9900 .
C40 H40A 0.9800 .
C40 H40B 0.9800 .
C40 H40C 0.9800 .
O60 C61 1.458(14) .
O60 H60 0.8400 .
C52 C51 1.538(15) .
C52 H52A 0.9800 .
C52 H52B 0.9800 .
C52 H52C 0.9800 .
C51 O50 1.454(14) .
C51 H51A 0.9900 .
C51 H51B 0.9900 .
C61 C62 1.50(2) .
C61 H61A 0.9900 .
C61 H61B 0.9900 .
C62 H62A 0.9800 .
C62 H62B 0.9800 .
C62 H62C 0.9800 .
O50 H50 0.8400 .
